data_4343380
loop_
_publ_author_name
'Gour\'e, Eric'
'Carboni, Micha\"el'
'Troussier, Ang\'elique'
'Dubourdeaux, Patrick'
'Cl\'emancey, Martin'
'Gon, Nathalie'
'Balasubramanian, Ramachandran'
'Lebrun, Colette'
'P\'ecaut, Jacques'
'Blondin, Genevi\`eve'
'Latour, Jean-Marc'

_publ_section_title
;
 Deprotonation in Mixed-Valent Diiron(II,III) Complexes with Aniline or
 Benzimidazole Ligands.
;
_journal_issue 13
_journal_name_full 'Inorganic chemistry'
_journal_page_first 6257
_journal_page_last 6266
_journal_paper_doi 10.1021/acs.inorgchem.5b00449
_journal_volume 54
_journal_year 2015
_chemical_formula_moiety 'C49 H47 Fe2 N8 O5, 2(Cl O4), 2(C2 H3 N)'
_chemical_formula_sum 'C53 H53 Cl2 Fe2 N10 O13'
_chemical_formula_weight 1220.65
_chemical_name_common '[Fe{L-(Py)2(BzImH)2}(mpdp)Fe](ClO4)2.2CH3CN'
_chemical_name_systematic
; 
 ? 
;
_space_group_IT_number 2
_symmetry_cell_setting triclinic
_symmetry_space_group_name_Hall '-P 1'
_symmetry_space_group_name_H-M 'P -1'
_atom_sites_solution_hydrogens geom
_atom_sites_solution_primary direct
_atom_sites_solution_secondary difmap
_audit_creation_method SHELXL-97
_cell_angle_alpha 74.765(5)
_cell_angle_beta 71.367(6)
_cell_angle_gamma 71.904(5)
_cell_formula_units_Z 2
_cell_length_a 12.3827(9)
_cell_length_b 13.2351(7)
_cell_length_c 18.8207(11)
_cell_measurement_reflns_used 6770
_cell_measurement_temperature 150(2)
_cell_measurement_theta_max 32.4000
_cell_measurement_theta_min 3.3298
_cell_volume 2732.0(3)
_computing_cell_refinement
;
CrysAlisPro, Oxford Diffraction Ltd.,
Version 1.171.34.44 (release 25-10-2010 CrysAlis171 .NET)
(compiled Oct 25 2010,18:11:34)
;
_computing_data_collection
;
CrysAlisPro, Oxford Diffraction Ltd.,
Version 1.171.34.44 (release 25-10-2010 CrysAlis171 .NET)
(compiled Oct 25 2010,18:11:34)
;
_computing_data_reduction
;
CrysAlisPro, Oxford Diffraction Ltd.,
Version 1.171.34.44 (release 25-10-2010 CrysAlis171 .NET)
(compiled Oct 25 2010,18:11:34)
;
_computing_structure_refinement 'SHELXL-97 (Sheldrick, 1997)'
_computing_structure_solution 'SHELXS-97 (Sheldrick, 1990)'
_diffrn_ambient_temperature 150(2)
_diffrn_detector_area_resol_mean 15.9653
_diffrn_measured_fraction_theta_full 0.998
_diffrn_measured_fraction_theta_max 0.998
_diffrn_measurement_details
;
  1 omega   -5.00   65.00   1.0000   50.0000
omega____ theta____ kappa____ phi______ frames
    -       25.2489   77.0000  120.0000 70

  2 omega    2.00   94.00   1.0000   50.0000
omega____ theta____ kappa____ phi______ frames
    -       25.2489   77.0000 -150.0000 92

  3 omega  -41.00   97.00   1.0000   50.0000
omega____ theta____ kappa____ phi______ frames
    -       25.2489    0.0000   30.0000 138

  4 omega  -45.00    1.00   1.0000   50.0000
omega____ theta____ kappa____ phi______ frames
    -      -27.1239  -77.0000 -120.0000 46

  5 omega  -71.00  -42.00   1.0000   50.0000
omega____ theta____ kappa____ phi______ frames
    -      -27.1239  -77.0000   90.0000 29

  6 omega    6.00   42.00   1.0000   50.0000
omega____ theta____ kappa____ phi______ frames
    -      -27.1239   77.0000    0.0000 36

  7 omega  -56.00  -28.00   1.0000   50.0000
omega____ theta____ kappa____ phi______ frames
    -      -27.1239   77.0000    0.0000 28

  8 omega -103.00  -44.00   1.0000   50.0000
omega____ theta____ kappa____ phi______ frames
    -      -27.1239  179.0000  -90.0000 59

;
_diffrn_measurement_device_type 'Xcalibur, Sapphire3'
_diffrn_measurement_method '\w scans'
_diffrn_radiation_monochromator graphite
_diffrn_radiation_source 'fine-focus sealed tube'
_diffrn_radiation_type MoK\a
_diffrn_radiation_wavelength 0.71073
_diffrn_reflns_av_R_equivalents 0.0412
_diffrn_reflns_av_sigmaI/netI 0.0748
_diffrn_reflns_limit_h_max 16
_diffrn_reflns_limit_h_min -16
_diffrn_reflns_limit_k_max 17
_diffrn_reflns_limit_k_min -17
_diffrn_reflns_limit_l_max 20
_diffrn_reflns_limit_l_min -25
_diffrn_reflns_number 28892
_diffrn_reflns_theta_full 28.20
_diffrn_reflns_theta_max 28.28
_diffrn_reflns_theta_min 3.34
_exptl_absorpt_coefficient_mu 0.703
_exptl_absorpt_correction_T_max 0.9697
_exptl_absorpt_correction_T_min 0.8013
_exptl_absorpt_correction_type multi-scan
_exptl_absorpt_process_details
;
CrysAlisPro, Oxford Diffraction Ltd.,
Version 1.171.34.44 (release 25-10-2010 CrysAlis171 .NET)
(compiled Oct 25 2010,18:11:34)
Empirical absorption correction using spherical harmonics,
 implemented in SCALE3 ABSPACK scaling algorithm.
;
_exptl_crystal_colour 'dark green'
_exptl_crystal_density_diffrn 1.484
_exptl_crystal_density_method 'not measured'
_exptl_crystal_description plate
_exptl_crystal_F_000 1262
_exptl_crystal_size_max 0.33
_exptl_crystal_size_mid 0.18
_exptl_crystal_size_min 0.04
_refine_diff_density_max 0.458
_refine_diff_density_min -0.502
_refine_diff_density_rms 0.069
_refine_ls_extinction_method none
_refine_ls_goodness_of_fit_ref 1.033
_refine_ls_hydrogen_treatment mixed
_refine_ls_matrix_type full
_refine_ls_number_parameters 987
_refine_ls_number_reflns 13554
_refine_ls_number_restraints 12
_refine_ls_restrained_S_all 1.034
_refine_ls_R_factor_all 0.0908
_refine_ls_R_factor_gt 0.0528
_refine_ls_shift/su_max 0.011
_refine_ls_shift/su_mean 0.000
_refine_ls_structure_factor_coef Fsqd
_refine_ls_weighting_details 'calc w=1/[\s^2^(Fo^2^)+(0.0405P)^2^+0.3980P] where P=(Fo^2^+2Fc^2^)/3'
_refine_ls_weighting_scheme calc
_refine_ls_wR_factor_gt 0.0974
_refine_ls_wR_factor_ref 0.1126
_reflns_number_gt 9255
_reflns_number_total 13554
_reflns_threshold_expression >2sigma(I)
_cod_data_source_file ic5b00449_si_002.cif
_cod_data_source_block mc375
_cod_depositor_comments 'Adding full bibliography for 4343379--4343380.cif.'
_cod_database_code 4343380

loop_
_symmetry_equiv_pos_as_xyz
'x, y, z'
'-x, -y, -z'

loop_
_atom_site_label
_atom_site_type_symbol
_atom_site_fract_x
_atom_site_fract_y
_atom_site_fract_z
_atom_site_U_iso_or_equiv
_atom_site_adp_type
_atom_site_occupancy
_atom_site_symmetry_multiplicity
_atom_site_calc_flag
_atom_site_refinement_flags
_atom_site_disorder_assembly
_atom_site_disorder_group
Fe1 Fe 0.88652(3) 0.80992(3) 0.76456(2) 0.02154(9) Uani 1 1 d . . .
Fe2 Fe 0.65537(3) 0.75651(3) 0.73504(2) 0.02139(9) Uani 1 1 d . . .
O1 O 0.70726(15) 0.85211(13) 0.77383(9) 0.0225(4) Uani 1 1 d . . .
N1 N 0.84479(19) 0.86805(16) 0.87232(11) 0.0225(5) Uani 1 1 d . . .
N2 N 0.53305(19) 0.90455(16) 0.68443(12) 0.0248(5) Uani 1 1 d . . .
N3 N 0.88445(19) 0.98013(17) 0.72324(12) 0.0254(5) Uani 1 1 d . . .
N4 N 1.0504(2) 0.75446(17) 0.79357(13) 0.0275(5) Uani 1 1 d . . .
N5 N 0.50151(18) 0.77346(16) 0.82620(12) 0.0236(5) Uani 1 1 d . . .
N6 N 0.57675(19) 0.69815(17) 0.67506(12) 0.0266(5) Uani 1 1 d . . .
N7 N 0.3276(2) 0.8751(2) 0.87555(14) 0.0304(6) Uani 1 1 d . . .
H7N H 0.274(3) 0.922(3) 0.876(2) 0.057(12) Uiso 1 1 d . . .
N8 N 0.5038(3) 0.7281(2) 0.57650(15) 0.0373(6) Uani 1 1 d . . .
H8N H 0.480(3) 0.761(3) 0.5440(18) 0.039(10) Uiso 1 1 d . . .
C1 C 0.6365(2) 0.94473(19) 0.79967(14) 0.0220(5) Uani 1 1 d . . .
C2 C 0.6382(2) 0.9620(2) 0.86928(14) 0.0229(5) Uani 1 1 d . . .
C3 C 0.5641(3) 1.0558(2) 0.89488(16) 0.0279(6) Uani 1 1 d . . .
H3 H 0.564(3) 1.065(2) 0.9394(16) 0.032(8) Uiso 1 1 d . . .
C4 C 0.4903(2) 1.1311(2) 0.85333(16) 0.0290(6) Uani 1 1 d . . .
C5 C 0.4938(2) 1.1123(2) 0.78377(16) 0.0275(6) Uani 1 1 d . . .
H5 H 0.441(2) 1.163(2) 0.7562(14) 0.025(7) Uiso 1 1 d . . .
C6 C 0.5670(2) 1.0204(2) 0.75534(14) 0.0237(6) Uani 1 1 d . . .
C7 C 0.4060(3) 1.2300(3) 0.8833(2) 0.0383(8) Uani 1 1 d . . .
H7A H 0.422(3) 1.233(3) 0.9279(19) 0.050(10) Uiso 1 1 d . . .
H7B H 0.322(3) 1.227(2) 0.9005(18) 0.051(10) Uiso 1 1 d . . .
H7C H 0.416(3) 1.290(3) 0.850(2) 0.060(11) Uiso 1 1 d . . .
C8 C 0.7178(2) 0.8802(2) 0.91435(15) 0.0257(6) Uani 1 1 d . . .
H8A H 0.701(2) 0.8075(19) 0.9261(13) 0.017(6) Uiso 1 1 d . . .
H8B H 0.708(2) 0.901(2) 0.9617(15) 0.028(7) Uiso 1 1 d . . .
C9 C 0.5735(3) 1.0026(2) 0.67811(15) 0.0247(6) Uani 1 1 d . . .
H9A H 0.526(2) 1.064(2) 0.6531(13) 0.018(6) Uiso 1 1 d . . .
H9B H 0.656(3) 0.989(2) 0.6451(15) 0.030(8) Uiso 1 1 d . . .
C10 C 0.8774(3) 0.9725(2) 0.85427(16) 0.0276(6) Uani 1 1 d . . .
H10A H 0.959(3) 0.958(2) 0.8500(15) 0.027(7) Uiso 1 1 d . . .
H10B H 0.837(2) 1.013(2) 0.8946(15) 0.022(7) Uiso 1 1 d . . .
C11 C 0.8617(2) 1.0370(2) 0.77823(15) 0.0250(6) Uani 1 1 d . . .
C12 C 0.8302(3) 1.1486(2) 0.76460(17) 0.0325(7) Uani 1 1 d . . .
H12 H 0.813(2) 1.183(2) 0.8056(15) 0.028(7) Uiso 1 1 d . . .
C13 C 0.8190(3) 1.2030(3) 0.69293(18) 0.0395(8) Uani 1 1 d . . .
H13 H 0.800(3) 1.272(2) 0.6821(16) 0.037(9) Uiso 1 1 d . . .
C14 C 0.8404(3) 1.1461(2) 0.63665(18) 0.0357(7) Uani 1 1 d . . .
H14 H 0.828(2) 1.180(2) 0.5877(16) 0.032(8) Uiso 1 1 d . . .
C15 C 0.8740(2) 1.0342(2) 0.65357(16) 0.0291(6) Uani 1 1 d . . .
H15 H 0.890(2) 0.9919(19) 0.6140(14) 0.021(7) Uiso 1 1 d . . .
C16 C 0.9207(3) 0.7842(2) 0.91684(16) 0.0293(6) Uani 1 1 d . . .
H16A H 0.922(2) 0.810(2) 0.9622(16) 0.035(8) Uiso 1 1 d . . .
H16B H 0.888(3) 0.722(2) 0.9350(16) 0.034(8) Uiso 1 1 d . . .
C17 C 1.0433(2) 0.7504(2) 0.86715(16) 0.0284(6) Uani 1 1 d . . .
C18 C 1.1412(3) 0.7141(2) 0.8950(2) 0.0373(7) Uani 1 1 d . . .
H18 H 1.133(3) 0.714(2) 0.9438(17) 0.035(9) Uiso 1 1 d . . .
C19 C 1.2492(3) 0.6775(3) 0.8468(2) 0.0459(9) Uani 1 1 d . . .
H19 H 1.316(3) 0.653(2) 0.8643(17) 0.041(9) Uiso 1 1 d . . .
C20 C 1.2566(3) 0.6794(3) 0.7723(2) 0.0461(9) Uani 1 1 d . . .
H20 H 1.328(3) 0.658(3) 0.740(2) 0.064(12) Uiso 1 1 d . . .
C21 C 1.1559(3) 0.7189(2) 0.74675(19) 0.0378(7) Uani 1 1 d . . .
H21 H 1.161(3) 0.726(2) 0.6919(17) 0.037(8) Uiso 1 1 d . . .
C22 C 0.4108(2) 0.9139(2) 0.73315(16) 0.0271(6) Uani 1 1 d . . .
H22A H 0.369(2) 0.987(2) 0.7313(15) 0.030(8) Uiso 1 1 d . . .
H22B H 0.368(3) 0.885(2) 0.7126(16) 0.034(8) Uiso 1 1 d . . .
C23 C 0.4131(2) 0.8557(2) 0.81208(15) 0.0248(6) Uani 1 1 d . . .
C24 C 0.3606(2) 0.8003(2) 0.93655(16) 0.0290(6) Uani 1 1 d . . .
C25 C 0.3042(3) 0.7815(2) 1.01351(18) 0.0357(7) Uani 1 1 d . . .
H25 H 0.232(3) 0.821(3) 1.0364(18) 0.052(10) Uiso 1 1 d . . .
C26 C 0.3635(3) 0.6970(3) 1.05838(19) 0.0393(8) Uani 1 1 d . . .
H26 H 0.329(3) 0.680(2) 1.1080(19) 0.050(10) Uiso 1 1 d . . .
C27 C 0.4746(3) 0.6329(2) 1.02798(17) 0.0356(7) Uani 1 1 d . . .
H27 H 0.514(2) 0.577(2) 1.0620(16) 0.031(8) Uiso 1 1 d . . .
C28 C 0.5296(3) 0.6522(2) 0.95135(16) 0.0285(6) Uani 1 1 d . . .
H28 H 0.602(2) 0.610(2) 0.9333(15) 0.027(8) Uiso 1 1 d . . .
C29 C 0.4715(2) 0.7365(2) 0.90506(15) 0.0249(6) Uani 1 1 d . . .
C30 C 0.5411(3) 0.8862(2) 0.60811(16) 0.0292(6) Uani 1 1 d . . .
H30A H 0.609(2) 0.9002(19) 0.5749(14) 0.016(7) Uiso 1 1 d . . .
H30B H 0.476(2) 0.932(2) 0.5881(14) 0.019(7) Uiso 1 1 d . . .
C31 C 0.5411(2) 0.7706(2) 0.61819(15) 0.0272(6) Uani 1 1 d . . .
C32 C 0.5145(3) 0.6198(2) 0.60734(17) 0.0361(7) Uani 1 1 d . . .
C33 C 0.4820(3) 0.5399(3) 0.5892(2) 0.0522(9) Uani 1 1 d . . .
H33 H 0.449(3) 0.554(3) 0.547(2) 0.076(13) Uiso 1 1 d . . .
C34 C 0.5022(4) 0.4391(3) 0.6346(2) 0.0587(11) Uani 1 1 d . . .
H34 H 0.481(4) 0.384(3) 0.623(2) 0.082(13) Uiso 1 1 d . . .
C35 C 0.5506(3) 0.4188(3) 0.6963(2) 0.0460(8) Uani 1 1 d . . .
H35 H 0.562(3) 0.349(2) 0.7275(16) 0.036(8) Uiso 1 1 d . . .
C36 C 0.5795(3) 0.4991(2) 0.71516(19) 0.0334(7) Uani 1 1 d . . .
H36 H 0.611(2) 0.486(2) 0.7552(14) 0.020(7) Uiso 1 1 d . . .
C37 C 0.5617(2) 0.6005(2) 0.66903(15) 0.0269(6) Uani 1 1 d . . .
O41 O 0.87475(16) 0.64764(14) 0.81618(10) 0.0296(4) Uani 1 1 d . . .
O42 O 0.73337(16) 0.61444(13) 0.78280(10) 0.0263(4) Uani 1 1 d . . .
O43 O 0.94039(16) 0.78166(15) 0.65780(10) 0.0301(4) Uani 1 1 d . . .
O44 O 0.77883(16) 0.77024(14) 0.63555(10) 0.0283(4) Uani 1 1 d . . .
C41 C 0.8244(2) 0.5847(2) 0.80896(14) 0.0240(6) Uani 1 1 d . . .
C42 C 0.8694(3) 0.4646(2) 0.83182(19) 0.0349(7) Uani 1 1 d . . .
H42A H 0.934(3) 0.453(2) 0.8472(15) 0.022(7) Uiso 1 1 d . . .
H42B H 0.816(3) 0.442(2) 0.8797(16) 0.033(8) Uiso 1 1 d . . .
C43 C 0.8930(3) 0.4023(2) 0.76816(19) 0.0365(7) Uani 1 1 d . . .
H43A H 0.922(3) 0.331(3) 0.7880(17) 0.041(9) Uiso 1 1 d . . .
H43B H 0.818(3) 0.409(2) 0.7570(16) 0.033(8) Uiso 1 1 d . . .
C44 C 0.9757(3) 0.4428(2) 0.69570(19) 0.0405(8) Uani 1 1 d . . .
C45 C 1.0966(3) 0.4079(3) 0.6850(3) 0.0583(10) Uani 1 1 d . . .
H45 H 1.121(3) 0.361(3) 0.7267(18) 0.045(10) Uiso 1 1 d . . .
C46 C 1.1714(4) 0.4505(4) 0.6183(3) 0.0721(13) Uani 1 1 d . . .
H46 H 1.251(4) 0.433(3) 0.617(2) 0.078(13) Uiso 1 1 d . . .
C47 C 1.1267(4) 0.5280(3) 0.5638(3) 0.0595(11) Uani 1 1 d . . .
H47 H 1.174(3) 0.560(3) 0.519(2) 0.070(13) Uiso 1 1 d . . .
C48 C 1.0064(3) 0.5638(2) 0.57214(18) 0.0404(8) Uani 1 1 d . . .
C49 C 0.9339(3) 0.5187(2) 0.63747(18) 0.0366(7) Uani 1 1 d . . .
H49 H 0.854(3) 0.543(2) 0.6413(16) 0.037(9) Uiso 1 1 d . . .
C50 C 0.9567(4) 0.6550(3) 0.51649(19) 0.0441(8) Uani 1 1 d . . .
H50A H 0.879(3) 0.648(2) 0.5214(18) 0.049(10) Uiso 1 1 d . . .
H50B H 1.006(3) 0.648(3) 0.465(2) 0.056(10) Uiso 1 1 d . . .
C51 C 0.9524(3) 0.7638(3) 0.53329(17) 0.0368(7) Uani 1 1 d . . .
H51A H 0.914(3) 0.825(2) 0.4992(17) 0.039(9) Uiso 1 1 d . . .
H51B H 1.027(3) 0.771(2) 0.5256(17) 0.044(9) Uiso 1 1 d . . .
C52 C 0.8864(2) 0.7728(2) 0.61502(15) 0.0258(6) Uani 1 1 d . . .
N61 N 0.3457(3) 0.1618(3) 0.5836(2) 0.0931(14) Uani 1 1 d . . .
C61 C 0.2534(4) 0.1538(3) 0.6146(2) 0.0604(11) Uani 1 1 d . . .
C62 C 0.1373(4) 0.1426(4) 0.6540(2) 0.0591(11) Uani 1 1 d . . .
H62A H 0.129(3) 0.127(3) 0.707(2) 0.077(13) Uiso 1 1 d . . .
H62B H 0.077(4) 0.212(3) 0.641(2) 0.083(13) Uiso 1 1 d . . .
H62C H 0.120(4) 0.087(4) 0.641(3) 0.097(17) Uiso 1 1 d . . .
N62 N 0.2193(4) 0.4521(3) 0.9925(2) 0.0886(13) Uani 1 1 d . . .
C63 C 0.1794(4) 0.4505(3) 0.9466(3) 0.0664(13) Uani 1 1 d . . .
C64 C 0.1344(6) 0.4499(4) 0.8876(5) 0.163(4) Uani 1 1 d . . .
H64A H 0.1963 0.4516 0.8396 0.244 Uiso 1 1 calc R . .
H64B H 0.0687 0.5136 0.8831 0.244 Uiso 1 1 calc R . .
H64C H 0.1068 0.3843 0.8986 0.244 Uiso 1 1 calc R . .
Cl1 Cl 0.24522(7) 0.88879(7) 0.54322(4) 0.04355(19) Uani 1 1 d . . .
O11 O 0.2444(3) 0.8990(2) 0.61713(14) 0.0682(8) Uani 1 1 d . A .
O12 O 0.2355(5) 0.7803(3) 0.5483(2) 0.0566(12) Uani 0.818(11) 1 d P A 1
O13 O 0.1531(5) 0.9648(4) 0.5162(3) 0.0699(17) Uani 0.818(11) 1 d P A 1
O14 O 0.3567(3) 0.8988(5) 0.4947(2) 0.0691(18) Uani 0.818(11) 1 d P A 1
O12B O 0.166(2) 0.836(3) 0.5511(10) 0.080(8) Uani 0.182(11) 1 d PU A 2
O13B O 0.215(2) 1.0015(14) 0.4951(9) 0.066(7) Uani 0.182(11) 1 d P A 2
O14B O 0.3514(19) 0.8354(16) 0.4868(9) 0.064(6) Uani 0.182(11) 1 d P A 2
Cl2 Cl 0.10478(7) 0.12406(6) 0.88575(5) 0.04001(19) Uani 1 1 d . . .
O21 O 0.1257(3) 0.0424(2) 0.84279(18) 0.0495(10) Uani 0.853(7) 1 d P B 1
O22 O 0.1674(4) 0.0745(4) 0.9441(2) 0.0652(13) Uani 0.853(7) 1 d P B 1
O23 O -0.0138(4) 0.1630(4) 0.9152(3) 0.0964(18) Uani 0.853(7) 1 d P B 1
O24 O 0.1579(4) 0.2073(3) 0.8353(3) 0.0962(19) Uani 0.853(7) 1 d P B 1
O21B O -0.011(3) 0.139(2) 0.870(2) 0.110(14) Uani 0.147(7) 1 d P B 2
O22B O 0.114(2) 0.0505(18) 0.9508(15) 0.055(6) Uani 0.147(7) 1 d P B 2
O23B O 0.086(3) 0.2287(13) 0.8963(12) 0.074(9) Uani 0.147(7) 1 d P B 2
O24B O 0.187(2) 0.113(3) 0.8176(11) 0.102(11) Uani 0.147(7) 1 d PU B 2

loop_
_atom_site_aniso_label
_atom_site_aniso_U_11
_atom_site_aniso_U_22
_atom_site_aniso_U_33
_atom_site_aniso_U_23
_atom_site_aniso_U_13
_atom_site_aniso_U_12
Fe1 0.0247(2) 0.02192(19) 0.01922(19) -0.00508(15) -0.00521(15) -0.00691(15)
Fe2 0.0226(2) 0.02086(19) 0.02201(19) -0.00605(15) -0.00672(15) -0.00439(15)
O1 0.0240(9) 0.0201(9) 0.0252(9) -0.0076(7) -0.0062(8) -0.0054(7)
N1 0.0294(12) 0.0203(11) 0.0202(11) -0.0027(9) -0.0067(9) -0.0101(9)
N2 0.0284(12) 0.0241(11) 0.0242(11) -0.0063(9) -0.0089(10) -0.0059(9)
N3 0.0262(12) 0.0274(12) 0.0221(11) -0.0041(9) -0.0032(10) -0.0096(9)
N4 0.0297(13) 0.0258(12) 0.0291(12) -0.0026(10) -0.0078(10) -0.0117(10)
N5 0.0240(12) 0.0209(11) 0.0274(12) -0.0050(9) -0.0075(10) -0.0062(9)
N6 0.0266(12) 0.0236(11) 0.0311(13) -0.0060(10) -0.0100(10) -0.0050(9)
N7 0.0241(13) 0.0251(13) 0.0387(14) -0.0087(11) -0.0059(11) -0.0017(11)
N8 0.0531(17) 0.0350(15) 0.0310(14) -0.0089(12) -0.0225(13) -0.0065(12)
C1 0.0218(13) 0.0184(12) 0.0256(13) -0.0060(10) -0.0016(11) -0.0079(10)
C2 0.0250(14) 0.0247(13) 0.0192(13) -0.0037(10) -0.0023(11) -0.0104(11)
C3 0.0336(16) 0.0300(15) 0.0212(14) -0.0091(12) 0.0028(12) -0.0157(12)
C4 0.0282(15) 0.0239(14) 0.0338(15) -0.0100(12) 0.0003(12) -0.0096(11)
C5 0.0262(15) 0.0224(14) 0.0329(15) -0.0053(12) -0.0037(12) -0.0084(11)
C6 0.0261(14) 0.0215(13) 0.0256(14) -0.0069(11) -0.0036(11) -0.0100(11)
C7 0.040(2) 0.0299(17) 0.042(2) -0.0169(15) -0.0010(16) -0.0061(14)
C8 0.0306(15) 0.0307(15) 0.0177(13) -0.0074(11) 0.0003(11) -0.0144(12)
C9 0.0302(15) 0.0198(13) 0.0252(14) -0.0032(11) -0.0090(12) -0.0065(11)
C10 0.0339(17) 0.0261(14) 0.0283(15) -0.0086(12) -0.0052(13) -0.0149(12)
C11 0.0237(14) 0.0279(14) 0.0245(14) -0.0052(11) -0.0013(11) -0.0125(11)
C12 0.0379(17) 0.0259(14) 0.0311(16) -0.0088(13) -0.0010(13) -0.0096(12)
C13 0.0433(19) 0.0235(16) 0.0429(19) -0.0007(14) -0.0048(15) -0.0072(14)
C14 0.0362(17) 0.0319(16) 0.0302(16) 0.0057(13) -0.0059(14) -0.0086(13)
C15 0.0298(15) 0.0335(15) 0.0234(14) -0.0033(12) -0.0028(12) -0.0128(12)
C16 0.0387(17) 0.0286(15) 0.0250(15) -0.0027(12) -0.0145(13) -0.0095(13)
C17 0.0347(16) 0.0241(14) 0.0324(15) -0.0026(12) -0.0132(13) -0.0130(12)
C18 0.045(2) 0.0320(16) 0.045(2) -0.0049(14) -0.0244(16) -0.0129(14)
C19 0.0363(19) 0.0395(18) 0.072(3) -0.0048(17) -0.0291(18) -0.0117(15)
C20 0.0263(18) 0.049(2) 0.061(2) -0.0071(17) -0.0071(17) -0.0131(15)
C21 0.0316(17) 0.0383(17) 0.0390(18) -0.0022(14) -0.0019(14) -0.0139(13)
C22 0.0253(15) 0.0230(14) 0.0340(16) -0.0054(12) -0.0118(12) -0.0031(11)
C23 0.0231(14) 0.0218(13) 0.0319(15) -0.0075(11) -0.0071(12) -0.0068(11)
C24 0.0264(15) 0.0283(14) 0.0332(16) -0.0104(12) -0.0026(12) -0.0092(12)
C25 0.0328(17) 0.0373(17) 0.0384(17) -0.0167(14) 0.0013(14) -0.0134(14)
C26 0.045(2) 0.0456(19) 0.0297(17) -0.0104(15) 0.0015(15) -0.0235(16)
C27 0.0470(19) 0.0349(17) 0.0287(16) -0.0035(13) -0.0116(14) -0.0157(14)
C28 0.0331(16) 0.0254(14) 0.0289(15) -0.0061(12) -0.0080(13) -0.0090(12)
C29 0.0273(14) 0.0268(14) 0.0250(14) -0.0073(11) -0.0039(11) -0.0134(11)
C30 0.0362(17) 0.0280(15) 0.0269(15) -0.0040(12) -0.0144(14) -0.0073(13)
C31 0.0258(14) 0.0299(15) 0.0274(14) -0.0088(12) -0.0085(12) -0.0045(11)
C32 0.0416(18) 0.0308(16) 0.0380(17) -0.0160(13) -0.0097(14) -0.0047(13)
C33 0.067(3) 0.048(2) 0.060(2) -0.0216(18) -0.030(2) -0.0140(18)
C34 0.073(3) 0.040(2) 0.082(3) -0.023(2) -0.032(2) -0.0176(18)
C35 0.045(2) 0.0291(17) 0.067(2) -0.0096(17) -0.0173(18) -0.0103(15)
C36 0.0273(16) 0.0289(15) 0.0449(18) -0.0071(14) -0.0120(14) -0.0052(12)
C37 0.0221(14) 0.0277(14) 0.0319(15) -0.0118(12) -0.0059(12) -0.0033(11)
O41 0.0333(11) 0.0237(10) 0.0361(11) -0.0016(8) -0.0144(9) -0.0103(8)
O42 0.0265(10) 0.0224(9) 0.0332(10) -0.0072(8) -0.0104(8) -0.0061(8)
O43 0.0296(11) 0.0378(11) 0.0264(10) -0.0145(8) -0.0038(8) -0.0095(9)
O44 0.0337(11) 0.0311(10) 0.0214(9) -0.0069(8) -0.0047(8) -0.0106(8)
C41 0.0271(14) 0.0217(13) 0.0231(13) -0.0025(11) -0.0068(11) -0.0071(11)
C42 0.0435(19) 0.0219(14) 0.0439(19) 0.0030(13) -0.0228(17) -0.0099(13)
C43 0.0388(18) 0.0190(14) 0.055(2) -0.0059(14) -0.0202(16) -0.0042(13)
C44 0.0372(18) 0.0281(15) 0.060(2) -0.0216(15) -0.0099(16) -0.0040(13)
C45 0.046(2) 0.046(2) 0.075(3) -0.001(2) -0.020(2) -0.0050(18)
C46 0.031(2) 0.074(3) 0.097(4) -0.010(3) -0.011(2) -0.003(2)
C47 0.046(2) 0.055(2) 0.067(3) -0.014(2) -0.001(2) -0.0097(19)
C48 0.0430(19) 0.0370(17) 0.0444(19) -0.0249(15) -0.0036(16) -0.0079(14)
C49 0.0388(19) 0.0280(15) 0.0457(19) -0.0202(14) -0.0083(15) -0.0035(14)
C50 0.055(2) 0.048(2) 0.0325(18) -0.0210(15) -0.0022(17) -0.0151(17)
C51 0.045(2) 0.0431(19) 0.0210(15) -0.0105(13) 0.0007(14) -0.0148(16)
C52 0.0334(16) 0.0220(13) 0.0219(13) -0.0062(11) -0.0041(12) -0.0079(11)
N61 0.049(2) 0.102(3) 0.082(3) 0.018(2) -0.007(2) 0.005(2)
C61 0.050(2) 0.065(3) 0.043(2) -0.0006(18) -0.0133(19) 0.011(2)
C62 0.049(2) 0.080(3) 0.041(2) -0.019(2) -0.0113(19) 0.000(2)
N62 0.093(3) 0.063(2) 0.087(3) 0.000(2) -0.016(2) -0.006(2)
C63 0.051(2) 0.0296(19) 0.116(4) 0.003(2) -0.033(3) -0.0086(17)
C64 0.193(7) 0.042(3) 0.342(10) -0.012(4) -0.222(7) -0.013(3)
Cl1 0.0464(5) 0.0504(5) 0.0382(4) 0.0005(4) -0.0203(4) -0.0154(4)
O11 0.113(2) 0.0613(17) 0.0474(15) -0.0009(12) -0.0469(16) -0.0256(16)
O12 0.072(3) 0.044(2) 0.060(2) -0.0126(16) -0.021(2) -0.015(2)
O13 0.070(3) 0.063(3) 0.068(3) -0.010(2) -0.043(3) 0.018(2)
O14 0.054(2) 0.102(4) 0.042(2) 0.031(2) -0.0157(17) -0.040(2)
O12B 0.084(14) 0.129(18) 0.055(9) 0.000(10) -0.014(9) -0.084(13)
O13B 0.084(16) 0.046(9) 0.040(9) 0.023(7) -0.012(9) -0.007(9)
O14B 0.117(15) 0.042(10) 0.049(9) -0.001(7) -0.052(10) -0.016(9)
Cl2 0.0406(4) 0.0350(4) 0.0463(5) -0.0153(4) -0.0162(4) -0.0004(3)
O21 0.0478(18) 0.0519(19) 0.061(2) -0.0279(15) -0.0237(15) -0.0050(14)
O22 0.074(3) 0.069(3) 0.050(2) -0.0289(19) -0.034(2) 0.018(2)
O23 0.043(2) 0.115(4) 0.104(3) -0.046(3) -0.009(2) 0.030(2)
O24 0.105(4) 0.055(2) 0.144(5) 0.030(3) -0.064(3) -0.049(2)
O21B 0.11(2) 0.095(19) 0.16(3) 0.085(19) -0.12(2) -0.080(16)
O22B 0.052(14) 0.051(11) 0.065(13) 0.018(9) -0.035(11) -0.021(10)
O23B 0.17(3) 0.032(9) 0.050(13) 0.020(9) -0.071(16) -0.050(13)
O24B 0.092(15) 0.124(18) 0.044(10) -0.018(11) -0.020(10) 0.042(13)

loop_
_atom_type_symbol
_atom_type_description
_atom_type_scat_dispersion_real
_atom_type_scat_dispersion_imag
_atom_type_scat_source
C C 0.0033 0.0016 'International Tables Vol C Tables 4.2.6.8 and 6.1.1.4'
H H 0.0000 0.0000 'International Tables Vol C Tables 4.2.6.8 and 6.1.1.4'
N N 0.0061 0.0033 'International Tables Vol C Tables 4.2.6.8 and 6.1.1.4'
O O 0.0106 0.0060 'International Tables Vol C Tables 4.2.6.8 and 6.1.1.4'
Cl Cl 0.1484 0.1585 'International Tables Vol C Tables 4.2.6.8 and 6.1.1.4'
Fe Fe 0.3463 0.8444 'International Tables Vol C Tables 4.2.6.8 and 6.1.1.4'

loop_
_geom_angle_atom_site_label_1
_geom_angle_atom_site_label_2
_geom_angle_atom_site_label_3
_geom_angle
O43 Fe1 O1 97.14(7)
O43 Fe1 N4 99.58(8)
O1 Fe1 N4 161.63(8)
O43 Fe1 O41 94.48(7)
O1 Fe1 O41 88.76(7)
N4 Fe1 O41 82.45(8)
O43 Fe1 N3 91.18(8)
O1 Fe1 N3 87.96(8)
N4 Fe1 N3 99.19(8)
O41 Fe1 N3 173.77(7)
O43 Fe1 N1 168.45(8)
O1 Fe1 N1 87.80(7)
N4 Fe1 N1 77.21(8)
O41 Fe1 N1 96.07(7)
N3 Fe1 N1 78.52(8)
O42 Fe2 O1 101.31(7)
O42 Fe2 O44 98.16(7)
O1 Fe2 O44 91.94(7)
O42 Fe2 N6 95.83(8)
O1 Fe2 N6 162.81(8)
O44 Fe2 N6 84.30(8)
O42 Fe2 N5 94.89(8)
O1 Fe2 N5 88.21(7)
O44 Fe2 N5 166.65(8)
N6 Fe2 N5 91.63(8)
O42 Fe2 N2 167.75(8)
O1 Fe2 N2 88.49(7)
O44 Fe2 N2 88.74(8)
N6 Fe2 N2 74.69(8)
N5 Fe2 N2 77.92(8)
C1 O1 Fe2 124.87(15)
C1 O1 Fe1 120.66(15)
Fe2 O1 Fe1 114.27(8)
C16 N1 C10 110.4(2)
C16 N1 C8 110.8(2)
C10 N1 C8 110.8(2)
C16 N1 Fe1 104.41(15)
C10 N1 Fe1 108.25(15)
C8 N1 Fe1 111.97(16)
C22 N2 C30 110.2(2)
C22 N2 C9 110.7(2)
C30 N2 C9 111.3(2)
C22 N2 Fe2 109.81(15)
C30 N2 Fe2 105.51(15)
C9 N2 Fe2 109.12(16)
C15 N3 C11 118.6(2)
C15 N3 Fe1 124.55(18)
C11 N3 Fe1 114.55(16)
C21 N4 C17 119.0(3)
C21 N4 Fe1 126.0(2)
C17 N4 Fe1 114.96(18)
C23 N5 C29 105.9(2)
C23 N5 Fe2 115.20(17)
C29 N5 Fe2 137.10(18)
C31 N6 C37 105.6(2)
C31 N6 Fe2 113.99(17)
C37 N6 Fe2 139.74(19)
C23 N7 C24 108.1(2)
C23 N7 H7N 123(3)
C24 N7 H7N 128(3)
C31 N8 C32 107.9(3)
C31 N8 H8N 122(3)
C32 N8 H8N 130(3)
O1 C1 C6 119.4(2)
O1 C1 C2 119.2(2)
C6 C1 C2 121.3(2)
C3 C2 C1 118.1(2)
C3 C2 C8 122.0(2)
C1 C2 C8 119.9(2)
C4 C3 C2 122.0(3)
C4 C3 H3 120.3(18)
C2 C3 H3 117.7(19)
C5 C4 C3 118.1(2)
C5 C4 C7 120.3(3)
C3 C4 C7 121.6(3)
C4 C5 C6 122.2(3)
C4 C5 H5 117.6(15)
C6 C5 H5 120.1(16)
C1 C6 C5 118.3(2)
C1 C6 C9 119.9(2)
C5 C6 C9 121.8(2)
C4 C7 H7A 108(2)
C4 C7 H7B 114.2(18)
H7A C7 H7B 103(3)
C4 C7 H7C 111(2)
H7A C7 H7C 108(3)
H7B C7 H7C 112(3)
N1 C8 C2 112.0(2)
N1 C8 H8A 107.5(14)
C2 C8 H8A 111.0(15)
N1 C8 H8B 106.6(17)
C2 C8 H8B 111.3(16)
H8A C8 H8B 108(2)
N2 C9 C6 111.4(2)
N2 C9 H9A 109.0(15)
C6 C9 H9A 109.9(14)
N2 C9 H9B 105.2(15)
C6 C9 H9B 112.2(16)
H9A C9 H9B 109(2)
N1 C10 C11 112.5(2)
N1 C10 H10A 108.3(16)
C11 C10 H10A 105.2(16)
N1 C10 H10B 111.2(15)
C11 C10 H10B 112.2(15)
H10A C10 H10B 107(2)
N3 C11 C12 121.9(3)
N3 C11 C10 116.2(2)
C12 C11 C10 121.9(2)
C13 C12 C11 118.9(3)
C13 C12 H12 123.7(16)
C11 C12 H12 117.3(17)
C14 C13 C12 119.8(3)
C14 C13 H13 118(2)
C12 C13 H13 122(2)
C13 C14 C15 118.5(3)
C13 C14 H14 122.8(17)
C15 C14 H14 118.6(17)
N3 C15 C14 122.3(3)
N3 C15 H15 117.9(14)
C14 C15 H15 119.8(15)
N1 C16 C17 110.7(2)
N1 C16 H16A 111.3(16)
C17 C16 H16A 110.8(16)
N1 C16 H16B 107.5(18)
C17 C16 H16B 108.1(17)
H16A C16 H16B 108(2)
N4 C17 C18 121.8(3)
N4 C17 C16 115.4(2)
C18 C17 C16 122.7(3)
C17 C18 C19 119.0(3)
C17 C18 H18 119(2)
C19 C18 H18 122(2)
C20 C19 C18 119.3(3)
C20 C19 H19 120.2(19)
C18 C19 H19 120.5(19)
C19 C20 C21 119.4(3)
C19 C20 H20 119(2)
C21 C20 H20 121(2)
N4 C21 C20 121.5(3)
N4 C21 H21 118.2(17)
C20 C21 H21 120.2(17)
N2 C22 C23 109.5(2)
N2 C22 H22A 110.8(17)
C23 C22 H22A 112.7(16)
N2 C22 H22B 110.1(17)
C23 C22 H22B 110.7(17)
H22A C22 H22B 103(2)
N5 C23 N7 112.3(2)
N5 C23 C22 121.8(2)
N7 C23 C22 125.8(2)
N7 C24 C25 132.2(3)
N7 C24 C29 105.3(2)
C25 C24 C29 122.5(3)
C26 C25 C24 116.3(3)
C26 C25 H25 118(2)
C24 C25 H25 125(2)
C25 C26 C27 122.0(3)
C25 C26 H26 119(2)
C27 C26 H26 119(2)
C28 C27 C26 121.2(3)
C28 C27 H27 119.8(17)
C26 C27 H27 118.9(16)
C27 C28 C29 117.9(3)
C27 C28 H28 119.4(17)
C29 C28 H28 122.7(17)
C28 C29 N5 131.5(2)
C28 C29 C24 120.2(3)
N5 C29 C24 108.4(2)
N2 C30 C31 106.3(2)
N2 C30 H30A 109.0(16)
C31 C30 H30A 111.1(15)
N2 C30 H30B 112.4(15)
C31 C30 H30B 109.5(15)
H30A C30 H30B 109(2)
N6 C31 N8 112.4(2)
N6 C31 C30 120.7(2)
N8 C31 C30 126.9(3)
N8 C32 C33 131.8(3)
N8 C32 C37 105.9(2)
C33 C32 C37 122.2(3)
C34 C33 C32 116.2(3)
C34 C33 H33 122(2)
C32 C33 H33 122(2)
C33 C34 C35 121.9(3)
C33 C34 H34 117(3)
C35 C34 H34 121(3)
C36 C35 C34 121.5(3)
C36 C35 H35 118.2(18)
C34 C35 H35 120.3(18)
C35 C36 C37 117.2(3)
C35 C36 H36 121.3(16)
C37 C36 H36 121.4(16)
C36 C37 C32 120.9(3)
C36 C37 N6 130.8(3)
C32 C37 N6 108.2(2)
C41 O41 Fe1 135.05(18)
C41 O42 Fe2 130.75(16)
C52 O43 Fe1 131.98(17)
C52 O44 Fe2 135.92(18)
O41 C41 O42 124.3(2)
O41 C41 C42 120.0(3)
O42 C41 C42 115.6(2)
C41 C42 C43 113.1(3)
C41 C42 H42A 108.1(17)
C43 C42 H42A 111.5(18)
C41 C42 H42B 107.0(16)
C43 C42 H42B 115.9(17)
H42A C42 H42B 100(2)
C44 C43 C42 112.6(3)
C44 C43 H43A 112.8(19)
C42 C43 H43A 105.5(19)
C44 C43 H43B 108.3(16)
C42 C43 H43B 109.4(16)
H43A C43 H43B 108(2)
C45 C44 C49 117.4(3)
C45 C44 C43 121.2(3)
C49 C44 C43 121.4(3)
C44 C45 C46 120.0(4)
C44 C45 H45 115(2)
C46 C45 H45 125(2)
C47 C46 C45 120.8(4)
C47 C46 H46 122(3)
C45 C46 H46 117(3)
C46 C47 C48 120.8(4)
C46 C47 H47 123(2)
C48 C47 H47 116(2)
C49 C48 C47 117.6(4)
C49 C48 C50 121.1(3)
C47 C48 C50 121.0(3)
C48 C49 C44 123.3(3)
C48 C49 H49 116.0(18)
C44 C49 H49 120.7(19)
C48 C50 C51 110.6(3)
C48 C50 H50A 106.2(19)
C51 C50 H50A 111.7(19)
C48 C50 H50B 109(2)
C51 C50 H50B 109(2)
H50A C50 H50B 110(3)
C52 C51 C50 110.6(3)
C52 C51 H51A 109.0(17)
C50 C51 H51A 111.1(18)
C52 C51 H51B 108(2)
C50 C51 H51B 110.7(19)
H51A C51 H51B 107(3)
O43 C52 O44 124.4(2)
O43 C52 C51 118.3(3)
O44 C52 C51 117.3(3)
N61 C61 C62 179.4(5)
C61 C62 H62A 110(3)
C61 C62 H62B 110(2)
H62A C62 H62B 109(3)
C61 C62 H62C 112(3)
H62A C62 H62C 109(4)
H62B C62 H62C 108(4)
N62 C63 C64 177.4(6)
C63 C64 H64A 109.5
C63 C64 H64B 109.5
H64A C64 H64B 109.5
C63 C64 H64C 109.5
H64A C64 H64C 109.5
H64B C64 H64C 109.5
O12B Cl1 O13 73.7(13)
O12B Cl1 O14 138.3(11)
O13 Cl1 O14 112.0(3)
O12B Cl1 O11 108.6(8)
O13 Cl1 O11 112.5(2)
O14 Cl1 O11 106.6(3)
O12B Cl1 O12 39.3(14)
O13 Cl1 O12 109.6(2)
O14 Cl1 O12 108.1(3)
O11 Cl1 O12 107.82(18)
O12B Cl1 O14B 103.4(12)
O13 Cl1 O14B 118.9(6)
O14 Cl1 O14B 36.2(7)
O11 Cl1 O14B 125.0(7)
O12 Cl1 O14B 72.5(9)
O12B Cl1 O13B 110.1(13)
O13 Cl1 O13B 37.9(9)
O14 Cl1 O13B 77.9(9)
O11 Cl1 O13B 109.3(8)
O12 Cl1 O13B 138.7(10)
O14B Cl1 O13B 99.8(9)
O22B Cl2 O24B 122.1(15)
O22B Cl2 O23 91.9(10)
O24B Cl2 O23 141.1(10)
O22B Cl2 O23B 111.8(13)
O24B Cl2 O23B 107.2(17)
O23 Cl2 O23B 71.9(13)
O22B Cl2 O21 92.8(11)
O24B Cl2 O21 54.7(16)
O23 Cl2 O21 110.7(3)
O23B Cl2 O21 155.4(8)
O22B Cl2 O24 140.2(9)
O24B Cl2 O24 54.7(15)
O23 Cl2 O24 111.7(3)
O23B Cl2 O24 52.5(10)
O21 Cl2 O24 107.0(3)
O22B Cl2 O22 32.0(8)
O24B Cl2 O22 106.1(9)
O23 Cl2 O22 112.8(3)
O23B Cl2 O22 94.5(8)
O21 Cl2 O22 106.1(2)
O24 Cl2 O22 108.2(3)
O22B Cl2 O21B 110.8(12)
O24B Cl2 O21B 105.2(18)
O23 Cl2 O21B 39.4(16)
O23B Cl2 O21B 96.8(15)
O21 Cl2 O21B 75.3(16)
O24 Cl2 O21B 107.6(8)
O22 Cl2 O21B 141.8(10)

loop_
_geom_bond_atom_site_label_1
_geom_bond_atom_site_label_2
_geom_bond_distance
Fe1 O43 2.0014(17)
Fe1 O1 2.0745(18)
Fe1 N4 2.128(2)
Fe1 O41 2.1413(17)
Fe1 N3 2.176(2)
Fe1 N1 2.208(2)
Fe2 O42 1.9531(18)
Fe2 O1 1.9588(17)
Fe2 O44 2.0102(18)
Fe2 N6 2.109(2)
Fe2 N5 2.115(2)
Fe2 N2 2.267(2)
O1 C1 1.371(3)
N1 C16 1.478(3)
N1 C10 1.484(3)
N1 C8 1.496(3)
N2 C22 1.485(3)
N2 C30 1.486(3)
N2 C9 1.495(3)
N3 C15 1.344(3)
N3 C11 1.345(3)
N4 C21 1.343(4)
N4 C17 1.347(3)
N5 C23 1.321(3)
N5 C29 1.400(3)
N6 C31 1.326(3)
N6 C37 1.399(3)
N7 C23 1.341(3)
N7 C24 1.384(4)
N7 H7N 0.76(3)
N8 C31 1.331(4)
N8 C32 1.380(4)
N8 H8N 0.74(3)
C1 C6 1.387(4)
C1 C2 1.395(3)
C2 C3 1.393(3)
C2 C8 1.501(4)
C3 C4 1.386(4)
C3 H3 0.88(3)
C4 C5 1.381(4)
C4 C7 1.512(4)
C5 C6 1.390(3)
C5 H5 0.96(3)
C6 C9 1.506(4)
C7 H7A 0.94(3)
C7 H7B 0.99(4)
C7 H7C 0.89(4)
C8 H8A 1.00(2)
C8 H8B 0.96(3)
C9 H9A 0.96(3)
C9 H9B 1.00(3)
C10 C11 1.499(4)
C10 H10A 0.95(3)
C10 H10B 0.96(3)
C11 C12 1.381(4)
C12 C13 1.380(4)
C12 H12 0.93(3)
C13 C14 1.370(4)
C13 H13 0.85(3)
C14 C15 1.387(4)
C14 H14 0.95(3)
C15 H15 0.98(2)
C16 C17 1.506(4)
C16 H16A 1.01(3)
C16 H16B 0.96(3)
C17 C18 1.373(4)
C18 C19 1.378(5)
C18 H18 0.89(3)
C19 C20 1.370(5)
C19 H19 0.93(3)
C20 C21 1.381(5)
C20 H20 0.91(4)
C21 H21 0.99(3)
C22 C23 1.488(4)
C22 H22A 0.94(3)
C22 H22B 0.95(3)
C24 C25 1.386(4)
C24 C29 1.404(4)
C25 C26 1.376(5)
C25 H25 0.92(3)
C26 C27 1.402(4)
C26 H26 0.89(3)
C27 C28 1.377(4)
C27 H27 0.96(3)
C28 C29 1.383(4)
C28 H28 0.91(3)
C30 C31 1.491(4)
C30 H30A 0.92(3)
C30 H30B 0.97(3)
C32 C33 1.392(4)
C32 C37 1.393(4)
C33 C34 1.380(5)
C33 H33 0.96(4)
C34 C35 1.400(5)
C34 H34 0.94(4)
C35 C36 1.377(4)
C35 H35 0.96(3)
C36 C37 1.389(4)
C36 H36 0.91(3)
O41 C41 1.240(3)
O42 C41 1.283(3)
O43 C52 1.245(3)
O44 C52 1.272(3)
C41 C42 1.505(4)
C42 C43 1.532(4)
C42 H42A 0.89(3)
C42 H42B 0.97(3)
C43 C44 1.503(5)
C43 H43A 0.92(3)
C43 H43B 0.99(3)
C44 C45 1.386(5)
C44 C49 1.392(5)
C45 C46 1.400(6)
C45 H45 0.93(3)
C46 C47 1.367(6)
C46 H46 0.93(4)
C47 C48 1.385(5)
C47 H47 0.94(4)
C48 C49 1.384(4)
C48 C50 1.489(5)
C49 H49 0.93(3)
C50 C51 1.536(4)
C50 H50A 0.97(3)
C50 H50B 0.97(3)
C51 C52 1.510(4)
C51 H51A 0.99(3)
C51 H51B 0.92(3)
N61 C61 1.128(5)
C61 C62 1.426(6)
C62 H62A 0.94(4)
C62 H62B 1.02(4)
C62 H62C 0.93(5)
N62 C63 1.130(6)
C63 C64 1.396(7)
C64 H64A 0.9800
C64 H64B 0.9800
C64 H64C 0.9800
Cl1 O12B 1.319(15)
Cl1 O13 1.400(3)
Cl1 O14 1.415(3)
Cl1 O11 1.429(2)
Cl1 O12 1.453(3)
Cl1 O14B 1.510(18)
Cl1 O13B 1.531(15)
Cl2 O22B 1.36(2)
Cl2 O24B 1.37(2)
Cl2 O23 1.375(4)
Cl2 O23B 1.387(17)
Cl2 O21 1.429(3)
Cl2 O24 1.431(4)
Cl2 O22 1.445(4)
Cl2 O21B 1.506(19)

loop_
_geom_hbond_atom_site_label_D
_geom_hbond_atom_site_label_H
_geom_hbond_atom_site_label_A
_geom_hbond_distance_DH
_geom_hbond_distance_HA
_geom_hbond_distance_DA
_geom_hbond_angle_DHA
_geom_hbond_site_symmetry_A
N7 H7N O21 0.76(3) 2.16(4) 2.891(4) 161(4) 1_565
N8 H8N O14 0.74(3) 2.20(3) 2.863(5) 151(3) .
N8 H8N O14B 0.74(3) 2.06(4) 2.745(18) 155(4) .
